data_4346268
loop_
_publ_author_name
'Eichh\"ofer, Andreas'
'Buth, Gernot'
'Lebedkin, Sergei'
'K\"uhn, Michael'
'Weigend, Florian'

_publ_section_title
;
 Luminescence in phosphine-stabilized copper chalcogenide cluster
 molecules--a comparative study.
;
_journal_issue 19
_journal_name_full 'Inorganic chemistry'
_journal_page_first 9413
_journal_page_last 9422
_journal_paper_doi 10.1021/acs.inorgchem.5b01146
_journal_volume 54
_journal_year 2015
_chemical_formula_sum 'C48 H120 Cu12 P8 S6'
_chemical_formula_weight 1900.03
_space_group_crystal_system triclinic
_space_group_IT_number 2
_space_group_name_Hall '-P 1'
_space_group_name_H-M_alt 'P -1'
_atom_sites_solution_hydrogens geom
_audit_creation_method SHELXL-2014
_cell_angle_alpha 65.941(3)
_cell_angle_beta 67.992(3)
_cell_angle_gamma 87.291(4)
_cell_formula_units_Z 1
_cell_length_a 12.0912(5)
_cell_length_b 12.5980(5)
_cell_length_c 15.0529(6)
_cell_measurement_reflns_used 34735
_cell_measurement_temperature 200(2)
_cell_measurement_theta_max 32.92
_cell_measurement_theta_min 1.61
_cell_volume 1926.03(15)
_computing_cell_refinement 'STOE X-AREA'
_computing_data_collection 'STOE X-AREA'
_computing_data_reduction 'STOE X-RED'
_computing_structure_refinement 'SHELXL-2014 (Sheldrick, 2014)'
_diffrn_ambient_temperature 200(2)
_diffrn_detector_area_resol_mean 5.81
_diffrn_measured_fraction_theta_full 0.990
_diffrn_measured_fraction_theta_max 0.989
_diffrn_measurement_method 'rotation method'
_diffrn_radiation_type MoK\a
_diffrn_radiation_wavelength 0.71073
_diffrn_reflns_av_R_equivalents 0.0286
_diffrn_reflns_av_unetI/netI 0.0249
_diffrn_reflns_Laue_measured_fraction_full 0.990
_diffrn_reflns_Laue_measured_fraction_max 0.989
_diffrn_reflns_limit_h_max 14
_diffrn_reflns_limit_h_min -14
_diffrn_reflns_limit_k_max 15
_diffrn_reflns_limit_k_min -15
_diffrn_reflns_limit_l_max 18
_diffrn_reflns_limit_l_min -18
_diffrn_reflns_number 18605
_diffrn_reflns_point_group_measured_fraction_full 0.990
_diffrn_reflns_point_group_measured_fraction_max 0.989
_diffrn_reflns_theta_full 25.242
_diffrn_reflns_theta_max 26.022
_diffrn_reflns_theta_min 1.831
_diffrn_source 'Mo GeniX 3D HF'
_exptl_absorpt_coefficient_mu 3.596
_exptl_absorpt_correction_T_max 0.6530
_exptl_absorpt_correction_T_min 0.5235
_exptl_absorpt_correction_type integration
_exptl_absorpt_process_details XRED-32
_exptl_crystal_colour dark-red
_exptl_crystal_density_diffrn 1.638
_exptl_crystal_description block
_exptl_crystal_F_000 972
_exptl_crystal_size_max 0.300
_exptl_crystal_size_mid 0.217
_exptl_crystal_size_min 0.150
_refine_diff_density_max 1.625
_refine_diff_density_min -0.559
_refine_diff_density_rms 0.104
_refine_ls_extinction_method none
_refine_ls_goodness_of_fit_ref 0.985
_refine_ls_hydrogen_treatment constr
_refine_ls_matrix_type full
_refine_ls_number_parameters 341
_refine_ls_number_reflns 7500
_refine_ls_number_restraints 0
_refine_ls_restrained_S_all 0.985
_refine_ls_R_factor_all 0.0423
_refine_ls_R_factor_gt 0.0362
_refine_ls_shift/su_max 0.001
_refine_ls_shift/su_mean 0.000
_refine_ls_structure_factor_coef Fsqd
_refine_ls_weighting_details 'w=1/[\s^2^(Fo^2^)+(0.1000P)^2^] where P=(Fo^2^+2Fc^2^)/3'
_refine_ls_weighting_scheme calc
_refine_ls_wR_factor_gt 0.1188
_refine_ls_wR_factor_ref 0.1243
_reflns_Friedel_coverage 0.000
_reflns_number_gt 6416
_reflns_number_total 7500
_reflns_threshold_expression 'I > 2\s(I)'
_cod_data_source_file ic5b01146_si_002.cif
_cod_data_source_block 5a
_cod_original_cell_volume 1926.04(15)
_cod_database_code 4346268
_shelx_space_group_comment
; 
The symmetry employed for this shelxl refinement is uniquely defined 
by the following loop, which should always be used as a source of 
symmetry information in preference to the above space-group names. 
They are only intended as comments. 
;
_shelxl_version_number 2014-3

loop_
_space_group_symop_operation_xyz
'x, y, z'
'-x, -y, -z'

loop_
_atom_site_label
_atom_site_type_symbol
_atom_site_fract_x
_atom_site_fract_y
_atom_site_fract_z
_atom_site_U_iso_or_equiv
_atom_site_adp_type
_atom_site_occupancy
_atom_site_site_symmetry_order
_atom_site_calc_flag
_atom_site_refinement_flags_posn
_atom_site_refinement_flags_adp
_atom_site_refinement_flags_occupancy
_atom_site_disorder_assembly
_atom_site_disorder_group
Cu1 Cu 0.35078(4) 0.57900(4) 0.16245(3) 0.03747(12) Uani 1 1 d . . . . .
Cu2 Cu 0.60617(4) 0.60504(4) 0.09931(3) 0.03833(12) Uani 1 1 d . . . . .
Cu3 Cu 0.60122(4) 0.35617(4) 0.15453(3) 0.03745(12) Uani 1 1 d . . . . .
Cu4 Cu 0.34959(4) 0.33524(4) 0.21466(3) 0.03685(12) Uani 1 1 d . . . . .
Cu5 Cu 0.49639(4) 0.67581(4) -0.03712(3) 0.04173(13) Uani 1 1 d . . . . .
Cu6 Cu 0.31612(4) 0.47728(4) 0.04533(3) 0.04143(13) Uani 1 1 d . . . . .
S1 S 0.46722(8) 0.45390(7) 0.23387(6) 0.03420(18) Uani 1 1 d . . . . .
S2 S 0.30210(9) 0.65931(9) 0.01037(7) 0.0452(2) Uani 1 1 d . . . . .
S3 S 0.68798(9) 0.71026(8) -0.08861(7) 0.0449(2) Uani 1 1 d . . . . .
P1 P 0.24977(11) 0.68696(10) 0.25030(9) 0.0586(3) Uani 1 1 d . . . . .
P2 P 0.73174(10) 0.68641(10) 0.14202(9) 0.0522(3) Uani 1 1 d . . . . .
P3 P 0.67766(9) 0.20387(9) 0.25009(8) 0.0466(2) Uani 1 1 d . . . . .
P4 P 0.19357(8) 0.22376(8) 0.36715(7) 0.0381(2) Uani 1 1 d . . . . .
C1 C 0.3496(10) 0.7956(9) 0.2391(8) 0.096(3) Uiso 0.7 1 d . . P A 1
H1A H 0.3063 0.8357 0.2842 0.115 Uiso 0.7 1 calc R U P A 1
H1B H 0.4157 0.7600 0.2601 0.115 Uiso 0.7 1 calc R U P A 1
C1A C 0.3048(19) 0.8495(17) 0.1548(16) 0.076(5) Uiso 0.3 1 d . . P A 2
H1A1 H 0.2981 0.8653 0.0871 0.091 Uiso 0.3 1 calc R U P A 2
H1A2 H 0.2535 0.8996 0.1854 0.091 Uiso 0.3 1 calc R U P A 2
C2 C 0.4006(13) 0.8854(11) 0.1168(10) 0.078(3) Uiso 0.5 1 d . . P A 1
H2A H 0.4767 0.8634 0.0788 0.117 Uiso 0.5 1 calc R U P A 1
H2B H 0.4141 0.9649 0.1101 0.117 Uiso 0.5 1 calc R U P A 1
H2C H 0.3422 0.8829 0.0865 0.117 Uiso 0.5 1 calc R U P A 1
C2A C 0.4416(10) 0.8811(10) 0.1336(9) 0.063(2) Uiso 0.5 1 d . . P A 2
H2A1 H 0.4544 0.8405 0.1994 0.094 Uiso 0.5 1 calc R U P A 2
H2A2 H 0.4590 0.9659 0.1084 0.094 Uiso 0.5 1 calc R U P A 2
H2A3 H 0.4950 0.8564 0.0801 0.094 Uiso 0.5 1 calc R U P A 2
C3 C 0.1552(12) 0.7903(12) 0.2154(11) 0.085(3) Uiso 0.5 1 d . . P A 1
H3A H 0.1402 0.8387 0.2556 0.102 Uiso 0.5 1 calc R U P A 1
H3B H 0.1913 0.8424 0.1389 0.102 Uiso 0.5 1 calc R U P A 1
C3A C 0.1101(14) 0.7289(12) 0.2097(11) 0.085(3) Uiso 0.5 1 d . . P A 2
H3A1 H 0.1391 0.7649 0.1317 0.102 Uiso 0.5 1 calc R U P A 2
H3A2 H 0.0561 0.6564 0.2369 0.102 Uiso 0.5 1 calc R U P A 2
C4 C 0.0368(15) 0.7193(13) 0.2430(12) 0.093(4) Uiso 0.5 1 d . . P A 1
H4A H 0.0366 0.7157 0.1793 0.139 Uiso 0.5 1 calc R U P A 1
H4B H -0.0316 0.7575 0.2709 0.139 Uiso 0.5 1 calc R U P A 1
H4C H 0.0306 0.6397 0.2963 0.139 Uiso 0.5 1 calc R U P A 1
C4A C 0.0397(13) 0.8120(12) 0.2508(11) 0.089(3) Uiso 0.5 1 d . . P A 2
H4A1 H -0.0198 0.7676 0.3226 0.134 Uiso 0.5 1 calc R U P A 2
H4A2 H -0.0015 0.8568 0.2048 0.134 Uiso 0.5 1 calc R U P A 2
H4A3 H 0.0945 0.8660 0.2519 0.134 Uiso 0.5 1 calc R U P A 2
C5 C 0.1659(7) 0.6156(7) 0.3977(6) 0.0689(18) Uiso 0.7 1 d . . P A 1
H5A H 0.1290 0.6756 0.4224 0.083 Uiso 0.7 1 calc R U P A 1
H5B H 0.1004 0.5566 0.4161 0.083 Uiso 0.7 1 calc R U P A 1
C5A C 0.2550(18) 0.6841(16) 0.3625(14) 0.070(4) Uiso 0.3 1 d . . P A 2
H5A1 H 0.3372 0.7130 0.3484 0.084 Uiso 0.3 1 calc R U P A 2
H5A2 H 0.1991 0.7361 0.3863 0.084 Uiso 0.3 1 calc R U P A 2
C6 C 0.2549(10) 0.5522(9) 0.4576(8) 0.051(2) Uiso 0.5 1 d . . P A 1
H6A H 0.2885 0.4903 0.4357 0.077 Uiso 0.5 1 calc R U P A 1
H6B H 0.2093 0.5180 0.5342 0.077 Uiso 0.5 1 calc R U P A 1
H6C H 0.3204 0.6104 0.4387 0.077 Uiso 0.5 1 calc R U P A 1
C6A C 0.2184(12) 0.5552(10) 0.4510(9) 0.066(3) Uiso 0.5 1 d . . P A 2
H6A1 H 0.1666 0.5116 0.4374 0.099 Uiso 0.5 1 calc R U P A 2
H6A2 H 0.1750 0.5568 0.5200 0.099 Uiso 0.5 1 calc R U P A 2
H6A3 H 0.2909 0.5170 0.4510 0.099 Uiso 0.5 1 calc R U P A 2
C7 C 0.850(2) 0.8020(18) 0.0473(17) 0.066(5) Uiso 0.25 1 d . . P B 1
H7A H 0.9066 0.8094 0.0783 0.080 Uiso 0.25 1 calc R U P B 1
H7B H 0.8946 0.7859 -0.0151 0.080 Uiso 0.25 1 calc R U P B 1
C7A C 0.7430(12) 0.8532(11) 0.0647(11) 0.078(3) Uiso 0.5 1 d . . P B 2
H7A1 H 0.7553 0.8707 -0.0089 0.093 Uiso 0.5 1 calc R U P B 2
H7A2 H 0.6659 0.8799 0.0966 0.093 Uiso 0.5 1 calc R U P B 2
C7B C 0.746(2) 0.8341(18) 0.1317(17) 0.065(5) Uiso 0.25 1 d . . P B 3
H7B1 H 0.6670 0.8532 0.1699 0.079 Uiso 0.25 1 calc R U P B 3
H7B2 H 0.8030 0.8420 0.1623 0.079 Uiso 0.25 1 calc R U P B 3
C8 C 0.7921(13) 0.9148(12) 0.0151(11) 0.085(3) Uiso 0.25 1 d . . P B 1
H8A H 0.7144 0.8971 0.0145 0.128 Uiso 0.5 1 calc R U P B 1
H8B H 0.8450 0.9709 -0.0555 0.128 Uiso 0.5 1 calc R U P B 1
H8C H 0.7799 0.9486 0.0658 0.128 Uiso 0.5 1 calc R U P B 1
C8A C 0.8488(12) 0.9249(12) 0.0631(10) 0.087(3) Uiso 0.5 1 d . . P B 2
H8A1 H 0.8320 0.9163 0.1348 0.131 Uiso 0.5 1 calc R U P B 2
H8A2 H 0.8549 1.0079 0.0166 0.131 Uiso 0.5 1 calc R U P B 2
H8A3 H 0.9247 0.8948 0.0369 0.131 Uiso 0.5 1 calc R U P B 2
C8B C 0.7921(13) 0.9148(12) 0.0151(11) 0.085(3) Uiso 0.25 1 d . . P B 3
C9A C 0.7153(11) 0.6362(10) 0.2752(9) 0.073(3) Uiso 0.5 1 d . . P B 2
H9A1 H 0.7267 0.5523 0.3031 0.087 Uiso 0.5 1 calc R U P B 2
H9A2 H 0.7775 0.6806 0.2790 0.087 Uiso 0.5 1 calc R U P B 2
C9 C 0.6795(11) 0.7099(10) 0.2641(9) 0.074(3) Uiso 0.5 1 d . . P B 1
H9A H 0.7506 0.7310 0.2739 0.089 Uiso 0.5 1 calc R U P B 1
H9B H 0.6325 0.7773 0.2549 0.089 Uiso 0.5 1 calc R U P B 1
C10A C 0.5859(11) 0.6531(12) 0.3448(10) 0.075(3) Uiso 0.5 1 d . . P B 2
H10A H 0.5619 0.7261 0.3035 0.112 Uiso 0.5 1 calc R U P B 2
H10B H 0.5879 0.6567 0.4080 0.112 Uiso 0.5 1 calc R U P B 2
H10C H 0.5279 0.5869 0.3658 0.112 Uiso 0.5 1 calc R U P B 2
C10 C 0.6012(10) 0.6033(10) 0.3656(8) 0.060(2) Uiso 0.5 1 d . . P B 1
H10D H 0.5357 0.5755 0.3539 0.089 Uiso 0.5 1 calc R U P B 1
H10E H 0.5674 0.6265 0.4242 0.089 Uiso 0.5 1 calc R U P B 1
H10F H 0.6508 0.5404 0.3828 0.089 Uiso 0.5 1 calc R U P B 1
C11 C 0.8378(16) 0.5735(15) 0.1861(13) 0.066(4) Uiso 0.3 1 d . . P B 1
H11A H 0.8835 0.6016 0.2165 0.079 Uiso 0.3 1 calc R U P B 1
H11B H 0.7908 0.4968 0.2397 0.079 Uiso 0.3 1 calc R U P B 1
C11A C 0.8885(7) 0.6699(7) 0.0737(6) 0.0686(18) Uiso 0.7 1 d . . P B 2
H11C H 0.9107 0.7074 -0.0036 0.082 Uiso 0.7 1 calc R U P B 2
H11D H 0.9426 0.7086 0.0903 0.082 Uiso 0.7 1 calc R U P B 2
C12 C 0.923(2) 0.563(2) 0.0859(19) 0.065(6) Uiso 0.3 1 d . . P B 1
H12A H 0.9094 0.4829 0.0932 0.098 Uiso 0.3 1 calc R U P B 1
H12B H 1.0065 0.5793 0.0755 0.098 Uiso 0.3 1 calc R U P B 1
H12C H 0.9079 0.6187 0.0249 0.098 Uiso 0.3 1 calc R U P B 1
C12A C 0.9024(11) 0.5349(10) 0.1112(10) 0.083(3) Uiso 0.7 1 d . . P B 2
H12D H 0.8744 0.4972 0.1884 0.125 Uiso 0.7 1 calc R U P B 2
H12E H 0.9872 0.5253 0.0797 0.125 Uiso 0.7 1 calc R U P B 2
H12F H 0.8543 0.4986 0.0887 0.125 Uiso 0.7 1 calc R U P B 2
C13 C 0.6366(7) 0.1543(6) 0.3890(4) 0.0856(18) Uani 1 1 d . . . . .
H13A H 0.5568 0.1069 0.4265 0.103 Uiso 1 1 calc R U . C 2
H13B H 0.6951 0.1023 0.4096 0.103 Uiso 1 1 calc R U . C 2
C14 C 0.6837(12) 0.2467(10) 0.4047(10) 0.071(3) Uiso 0.5 1 d . . P D 1
H14A H 0.7655 0.2781 0.3516 0.106 Uiso 0.5 1 calc R U P D 1
H14B H 0.6851 0.2146 0.4755 0.106 Uiso 0.5 1 calc R U P D 1
H14C H 0.6322 0.3096 0.3975 0.106 Uiso 0.5 1 calc R U P D 1
C14A C 0.6313(11) 0.2568(9) 0.4288(8) 0.060(2) Uiso 0.5 1 d . . P D 2
H14D H 0.6631 0.3325 0.3675 0.090 Uiso 0.5 1 calc R U P D 2
H14E H 0.6797 0.2409 0.4714 0.090 Uiso 0.5 1 calc R U P D 2
H14F H 0.5477 0.2590 0.4716 0.090 Uiso 0.5 1 calc R U P D 2
C15 C 0.6294(6) 0.0633(5) 0.2469(5) 0.0822(16) Uani 1 1 d . . . . .
H15A H 0.6658 0.0717 0.1731 0.099 Uiso 1 1 calc R U . . .
H15B H 0.6622 -0.0025 0.2894 0.099 Uiso 1 1 calc R U . . .
C16 C 0.5054(7) 0.0348(5) 0.2847(6) 0.096(2) Uani 1 1 d . . . . .
H16A H 0.4727 0.0963 0.2396 0.144 Uiso 1 1 calc R U . . .
H16B H 0.4679 0.0281 0.3572 0.144 Uiso 1 1 calc R U . . .
H16C H 0.4884 -0.0401 0.2840 0.144 Uiso 1 1 calc R U . . .
C17 C 0.8384(5) 0.2061(5) 0.1875(4) 0.0749(16) Uani 1 1 d . . . . .
H17A H 0.8578 0.2247 0.1123 0.090 Uiso 1 1 calc R U . . .
H17B H 0.8781 0.2719 0.1890 0.090 Uiso 1 1 calc R U . . .
C18 C 0.8960(5) 0.0970(6) 0.2315(5) 0.0865(18) Uani 1 1 d . . . . .
H18A H 0.9796 0.1062 0.1827 0.130 Uiso 1 1 calc R U . . .
H18B H 0.8514 0.0283 0.2399 0.130 Uiso 1 1 calc R U . . .
H18C H 0.8940 0.0865 0.3003 0.130 Uiso 1 1 calc R U . . .
C19 C 0.0783(10) 0.3136(10) 0.4030(8) 0.068(2) Uiso 0.5 1 d . . P E 1
H19A H 0.0125 0.2646 0.4708 0.081 Uiso 0.5 1 calc R U P E 1
H19B H 0.1130 0.3758 0.4127 0.081 Uiso 0.5 1 calc R U P E 1
C19A C 0.0468(7) 0.2500(6) 0.3599(6) 0.0436(15) Uiso 0.5 1 d . . P E 2
H19C H 0.0391 0.2263 0.3071 0.052 Uiso 0.5 1 calc R U P E 2
H19D H -0.0177 0.2030 0.4293 0.052 Uiso 0.5 1 calc R U P E 2
C20 C 0.0279(13) 0.3695(13) 0.3180(11) 0.066(4) Uiso 0.5 1 d . . P E 1
H20A H 0.0907 0.4257 0.2533 0.099 Uiso 0.5 1 calc R U P E 1
H20B H -0.0400 0.4102 0.3424 0.099 Uiso 0.5 1 calc R U P E 1
H20C H 0.0006 0.3085 0.3035 0.099 Uiso 0.5 1 calc R U P E 1
C20A C 0.0330(10) 0.3906(10) 0.3257(9) 0.048(3) Uiso 0.5 1 d . . P E 2
H20D H 0.0377 0.4129 0.3796 0.071 Uiso 0.5 1 calc R U P E 2
H20E H -0.0447 0.4056 0.3197 0.071 Uiso 0.5 1 calc R U P E 2
H20F H 0.0980 0.4368 0.2576 0.071 Uiso 0.5 1 calc R U P E 2
C21 C 0.2157(11) 0.1444(10) 0.4853(9) 0.074(3) Uiso 0.5 1 d . . P E 1
H21A H 0.1383 0.0997 0.5419 0.088 Uiso 0.5 1 calc R U P E 1
H21B H 0.2728 0.0875 0.4749 0.088 Uiso 0.5 1 calc R U P E 1
C21A C 0.1687(7) 0.2410(7) 0.4907(6) 0.0433(15) Uiso 0.5 1 d . . P E 2
H21C H 0.1547 0.3222 0.4815 0.052 Uiso 0.5 1 calc R U P E 2
H21D H 0.0989 0.1865 0.5510 0.052 Uiso 0.5 1 calc R U P E 2
C22 C 0.2677(10) 0.2291(9) 0.5226(8) 0.049(2) Uiso 0.5 1 d . . P E 1
H22A H 0.3372 0.2826 0.4630 0.073 Uiso 0.5 1 calc R U P E 1
H22B H 0.2922 0.1810 0.5805 0.073 Uiso 0.5 1 calc R U P E 1
H22C H 0.2048 0.2747 0.5468 0.073 Uiso 0.5 1 calc R U P E 1
C22A C 0.2938(10) 0.2095(9) 0.5096(8) 0.050(3) Uiso 0.5 1 d . . P E 2
H22D H 0.3054 0.1287 0.5191 0.075 Uiso 0.5 1 calc R U P E 2
H22E H 0.2887 0.2179 0.5729 0.075 Uiso 0.5 1 calc R U P E 2
H22F H 0.3618 0.2631 0.4482 0.075 Uiso 0.5 1 calc R U P E 2
C23 C 0.1027(11) 0.1181(10) 0.3572(9) 0.060(3) Uiso 0.4 1 d . . P E 1
H23A H 0.0251 0.0889 0.4191 0.071 Uiso 0.4 1 calc R U P E 1
H23B H 0.0862 0.1554 0.2922 0.071 Uiso 0.4 1 calc R U P E 1
C23A C 0.1798(7) 0.0606(6) 0.4233(6) 0.0520(15) Uiso 0.6 1 d . . P E 2
H23C H 0.2541 0.0332 0.4335 0.062 Uiso 0.6 1 calc R U P E 2
H23D H 0.1113 0.0267 0.4927 0.062 Uiso 0.6 1 calc R U P E 2
C24 C 0.1855(11) 0.0085(9) 0.3537(9) 0.057(3) Uiso 0.5 1 d . . P E 1
H24A H 0.2489 0.0326 0.2830 0.085 Uiso 0.5 1 calc R U P E 1
H24B H 0.1341 -0.0605 0.3705 0.085 Uiso 0.5 1 calc R U P E 1
H24C H 0.2221 -0.0108 0.4057 0.085 Uiso 0.5 1 calc R U P E 1
C24A C 0.1580(10) 0.0193(9) 0.3399(8) 0.051(2) Uiso 0.5 1 d . . P E 2
H24D H 0.0839 0.0462 0.3309 0.077 Uiso 0.5 1 calc R U P E 2
H24E H 0.1510 -0.0663 0.3676 0.077 Uiso 0.5 1 calc R U P E 2
H24F H 0.2262 0.0535 0.2715 0.077 Uiso 0.5 1 calc R U P E 2

loop_
_atom_site_aniso_label
_atom_site_aniso_U_11
_atom_site_aniso_U_22
_atom_site_aniso_U_33
_atom_site_aniso_U_23
_atom_site_aniso_U_13
_atom_site_aniso_U_12
Cu1 0.0394(2) 0.0400(2) 0.0287(2) -0.01189(17) -0.01216(18) 0.00927(18)
Cu2 0.0402(2) 0.0396(2) 0.0293(2) -0.00907(17) -0.01286(18) -0.00060(18)
Cu3 0.0398(2) 0.0371(2) 0.0307(2) -0.00781(17) -0.01643(18) 0.00907(17)
Cu4 0.0368(2) 0.0368(2) 0.0270(2) -0.00519(16) -0.01062(17) -0.00108(17)
Cu5 0.0447(3) 0.0442(2) 0.0300(2) -0.00937(18) -0.01495(19) 0.00472(19)
Cu6 0.0420(3) 0.0465(3) 0.0296(2) -0.00955(18) -0.01462(18) 0.00433(19)
S1 0.0367(4) 0.0354(4) 0.0249(3) -0.0073(3) -0.0119(3) 0.0029(3)
S2 0.0463(5) 0.0538(5) 0.0342(4) -0.0153(4) -0.0195(4) 0.0210(4)
S3 0.0490(5) 0.0454(5) 0.0294(4) -0.0062(3) -0.0126(4) -0.0116(4)
P1 0.0542(6) 0.0523(6) 0.0536(6) -0.0228(5) -0.0061(5) 0.0221(5)
P2 0.0447(6) 0.0565(6) 0.0540(6) -0.0285(5) -0.0105(5) -0.0085(5)
P3 0.0452(5) 0.0443(5) 0.0364(5) -0.0032(4) -0.0178(4) 0.0138(4)
P4 0.0391(5) 0.0358(4) 0.0296(4) -0.0090(3) -0.0075(4) -0.0044(3)
C13 0.111(5) 0.083(4) 0.056(3) -0.021(3) -0.036(3) 0.029(3)
C15 0.096(4) 0.061(3) 0.090(4) -0.025(3) -0.046(4) 0.026(3)
C16 0.133(6) 0.057(3) 0.102(5) -0.023(3) -0.061(5) -0.002(3)
C17 0.054(3) 0.078(3) 0.057(3) -0.002(2) -0.015(2) 0.022(2)
C18 0.063(3) 0.103(4) 0.083(4) -0.027(3) -0.035(3) 0.043(3)

loop_
_atom_type_symbol
_atom_type_description
_atom_type_scat_dispersion_real
_atom_type_scat_dispersion_imag
_atom_type_scat_source
C C 0.0033 0.0016 'International Tables Vol C Tables 4.2.6.8 and 6.1.1.4'
H H 0.0000 0.0000 'International Tables Vol C Tables 4.2.6.8 and 6.1.1.4'
P P 0.1023 0.0942 'International Tables Vol C Tables 4.2.6.8 and 6.1.1.4'
S S 0.1246 0.1234 'International Tables Vol C Tables 4.2.6.8 and 6.1.1.4'
Cu Cu 0.3201 1.2651 'International Tables Vol C Tables 4.2.6.8 and 6.1.1.4'

loop_
_geom_angle_atom_site_label_1
_geom_angle_atom_site_label_2
_geom_angle_atom_site_label_3
_geom_angle
_geom_angle_site_symmetry_1
_geom_angle_site_symmetry_3
S1 Cu1 P1 116.47(4) . .
S1 Cu1 S2 142.65(4) . .
P1 Cu1 S2 100.58(4) . .
S1 Cu1 Cu5 100.98(3) . .
P1 Cu1 Cu5 122.22(4) . .
S2 Cu1 Cu5 51.33(3) . .
S1 Cu1 Cu6 99.78(3) . .
P1 Cu1 Cu6 137.83(4) . .
S2 Cu1 Cu6 49.29(3) . .
Cu5 Cu1 Cu6 66.239(17) . .
S1 Cu1 Cu4 51.52(2) . .
P1 Cu1 Cu4 134.41(3) . .
S2 Cu1 Cu4 105.28(3) . .
Cu5 Cu1 Cu4 103.213(19) . .
Cu6 Cu1 Cu4 56.135(15) . .
S1 Cu1 Cu2 50.95(2) . .
P1 Cu1 Cu2 115.32(4) . .
S2 Cu1 Cu2 109.80(3) . .
Cu5 Cu1 Cu2 58.476(16) . .
Cu6 Cu1 Cu2 103.870(18) . .
Cu4 Cu1 Cu2 90.268(17) . .
S1 Cu2 P2 116.69(4) . .
S1 Cu2 S3 142.21(4) . .
P2 Cu2 S3 100.82(4) . .
S1 Cu2 Cu6 100.60(3) . 2_665
P2 Cu2 Cu6 122.98(4) . 2_665
S3 Cu2 Cu6 51.15(3) . 2_665
S1 Cu2 Cu5 99.08(3) . .
P2 Cu2 Cu5 137.86(4) . .
S3 Cu2 Cu5 49.76(3) . .
Cu6 Cu2 Cu5 66.281(17) 2_665 .
S1 Cu2 Cu1 50.99(2) . .
P2 Cu2 Cu1 133.42(3) . .
S3 Cu2 Cu1 105.87(3) . .
Cu6 Cu2 Cu1 103.454(19) 2_665 .
Cu5 Cu2 Cu1 56.258(15) . .
S1 Cu2 Cu3 50.24(2) . .
P2 Cu2 Cu3 117.21(4) . .
S3 Cu2 Cu3 109.25(3) . .
Cu6 Cu2 Cu3 58.102(15) 2_665 .
Cu5 Cu2 Cu3 102.397(19) . .
Cu1 Cu2 Cu3 88.943(17) . .
S1 Cu3 P3 120.45(4) . .
S1 Cu3 S2 142.73(3) . 2_665
P3 Cu3 S2 96.65(4) . 2_665
S1 Cu3 Cu5 102.37(3) . 2_665
P3 Cu3 Cu5 118.78(4) . 2_665
S2 Cu3 Cu5 51.16(3) 2_665 2_665
S1 Cu3 Cu6 98.93(3) . 2_665
P3 Cu3 Cu6 135.18(3) . 2_665
S2 Cu3 Cu6 49.46(3) 2_665 2_665
Cu5 Cu3 Cu6 66.562(17) 2_665 2_665
S1 Cu3 Cu4 51.89(2) . .
P3 Cu3 Cu4 117.12(3) . .
S2 Cu3 Cu4 110.00(3) 2_665 .
Cu5 Cu3 Cu4 58.843(16) 2_665 .
Cu6 Cu3 Cu4 103.432(18) 2_665 .
S1 Cu3 Cu2 50.44(2) . .
P3 Cu3 Cu2 136.63(4) . .
S2 Cu3 Cu2 105.28(3) 2_665 .
Cu5 Cu3 Cu2 104.000(18) 2_665 .
Cu6 Cu3 Cu2 56.007(15) 2_665 .
Cu4 Cu3 Cu2 89.990(17) . .
P4 Cu4 S1 113.80(3) . .
P4 Cu4 S3 101.82(4) . 2_665
S1 Cu4 S3 144.07(3) . 2_665
P4 Cu4 Cu6 121.89(3) . .
S1 Cu4 Cu6 102.49(3) . .
S3 Cu4 Cu6 51.34(3) 2_665 .
P4 Cu4 Cu5 140.04(3) . 2_665
S1 Cu4 Cu5 100.16(3) . 2_665
S3 Cu4 Cu5 49.87(3) 2_665 2_665
Cu6 Cu4 Cu5 66.543(17) . 2_665
P4 Cu4 Cu3 133.15(3) . .
S1 Cu4 Cu3 51.36(2) . .
S3 Cu4 Cu3 106.44(3) 2_665 .
Cu6 Cu4 Cu3 104.933(18) . .
Cu5 Cu4 Cu3 56.827(16) 2_665 .
P4 Cu4 Cu1 113.01(3) . .
S1 Cu4 Cu1 51.25(2) . .
S3 Cu4 Cu1 110.82(3) 2_665 .
Cu6 Cu4 Cu1 59.487(16) . .
Cu5 Cu4 Cu1 104.404(18) 2_665 .
Cu3 Cu4 Cu1 90.797(17) . .
S3 Cu5 S2 174.39(4) . .
S3 Cu5 Cu1 122.99(3) . .
S2 Cu5 Cu1 58.69(3) . .
S3 Cu5 Cu3 121.95(3) . 2_665
S2 Cu5 Cu3 59.20(3) . 2_665
Cu1 Cu5 Cu3 110.60(2) . 2_665
S3 Cu5 Cu4 57.96(3) . 2_665
S2 Cu5 Cu4 123.53(3) . 2_665
Cu1 Cu5 Cu4 152.31(2) . 2_665
Cu3 Cu5 Cu4 64.333(17) 2_665 2_665
S3 Cu5 Cu2 57.93(3) . .
S2 Cu5 Cu2 123.95(3) . .
Cu1 Cu5 Cu2 65.266(16) . .
Cu3 Cu5 Cu2 153.43(2) 2_665 .
Cu4 Cu5 Cu2 106.31(2) 2_665 .
S3 Cu5 Cu6 48.21(3) . 2_665
S2 Cu5 Cu6 137.40(3) . 2_665
Cu1 Cu5 Cu6 102.496(18) . 2_665
Cu3 Cu5 Cu6 102.54(2) 2_665 2_665
Cu4 Cu5 Cu6 55.703(15) 2_665 2_665
Cu2 Cu5 Cu6 55.933(16) . 2_665
S3 Cu5 Cu6 138.44(3) . .
S2 Cu5 Cu6 47.16(3) . .
Cu1 Cu5 Cu6 58.452(16) . .
Cu3 Cu5 Cu6 57.901(15) 2_665 .
Cu4 Cu5 Cu6 101.30(2) 2_665 .
Cu2 Cu5 Cu6 103.175(18) . .
Cu6 Cu5 Cu6 90.238(18) 2_665 .
S2 Cu6 S3 174.61(4) . 2_665
S2 Cu6 Cu4 121.43(3) . .
S3 Cu6 Cu4 58.84(3) 2_665 .
S2 Cu6 Cu2 123.81(3) . 2_665
S3 Cu6 Cu2 58.70(3) 2_665 2_665
Cu4 Cu6 Cu2 109.83(2) . 2_665
S2 Cu6 Cu3 58.18(3) . 2_665
S3 Cu6 Cu3 124.59(3) 2_665 2_665
Cu4 Cu6 Cu3 151.45(2) . 2_665
Cu2 Cu6 Cu3 65.892(16) 2_665 2_665
S2 Cu6 Cu1 57.25(3) . .
S3 Cu6 Cu1 123.20(3) 2_665 .
Cu4 Cu6 Cu1 64.378(16) . .
Cu2 Cu6 Cu1 152.64(2) 2_665 .
Cu3 Cu6 Cu1 105.63(2) 2_665 .
S2 Cu6 Cu5 137.79(3) . 2_665
S3 Cu6 Cu5 47.46(3) 2_665 2_665
Cu4 Cu6 Cu5 57.755(15) . 2_665
Cu2 Cu6 Cu5 57.785(16) 2_665 2_665
Cu3 Cu6 Cu5 101.933(19) 2_665 2_665
Cu1 Cu6 Cu5 101.791(19) . 2_665
S2 Cu6 Cu5 48.03(3) . .
S3 Cu6 Cu5 137.22(3) 2_665 .
Cu4 Cu6 Cu5 101.299(19) . .
Cu2 Cu6 Cu5 103.193(19) 2_665 .
Cu3 Cu6 Cu5 55.539(15) 2_665 .
Cu1 Cu6 Cu5 55.310(15) . .
Cu5 Cu6 Cu5 89.764(18) 2_665 .
Cu3 S1 Cu2 79.32(3) . .
Cu3 S1 Cu1 125.45(4) . .
Cu2 S1 Cu1 78.07(3) . .
Cu3 S1 Cu4 76.75(3) . .
Cu2 S1 Cu4 125.24(4) . .
Cu1 S1 Cu4 77.23(3) . .
Cu6 S2 Cu5 84.81(4) . .
Cu6 S2 Cu1 73.45(3) . .
Cu5 S2 Cu1 69.98(3) . .
Cu6 S2 Cu3 72.36(3) . 2_665
Cu5 S2 Cu3 69.65(3) . 2_665
Cu1 S2 Cu3 128.51(4) . 2_665
Cu5 S3 Cu6 84.33(4) . 2_665
Cu5 S3 Cu4 72.17(3) . 2_665
Cu6 S3 Cu4 69.82(3) 2_665 2_665
Cu5 S3 Cu2 72.31(3) . .
Cu6 S3 Cu2 70.14(3) 2_665 .
Cu4 S3 Cu2 128.10(4) 2_665 .
C3 P1 C1 91.1(6) . .
C3 P1 C5 100.0(5) . .
C1 P1 C5 99.9(4) . .
C5A P1 C1A 101.2(9) . .
C5A P1 C3A 123.6(8) . .
C1A P1 C3A 80.6(7) . .
C5A P1 Cu1 126.3(6) . .
C3 P1 Cu1 127.4(5) . .
C1 P1 Cu1 111.4(4) . .
C5 P1 Cu1 120.4(2) . .
C1A P1 Cu1 107.1(6) . .
C3A P1 Cu1 105.7(4) . .
C9A P2 C11A 103.6(5) . .
C7 P2 C9 105.4(8) . .
C9A P2 C7A 116.2(6) . .
C11A P2 C7A 97.4(5) . .
C7 P2 C11 95.0(9) . .
C9 P2 C11 93.4(6) . .
C9A P2 Cu2 120.5(4) . .
C7 P2 Cu2 123.5(7) . .
C7B P2 Cu2 128.7(7) . .
C11A P2 Cu2 110.6(3) . .
C9 P2 Cu2 122.4(4) . .
C7A P2 Cu2 106.0(4) . .
C11 P2 Cu2 109.3(5) . .
C13 P3 C17 108.9(3) . .
C13 P3 C15 100.0(3) . .
C17 P3 C15 97.5(3) . .
C13 P3 Cu3 123.1(2) . .
C17 P3 Cu3 114.14(15) . .
C15 P3 Cu3 109.19(18) . .
C21 P4 C19 103.3(5) . .
C21 P4 C23 105.0(5) . .
C19 P4 C23 99.1(5) . .
C19A P4 C23A 101.2(3) . .
C19A P4 C21A 100.2(3) . .
C23A P4 C21A 98.1(3) . .
C21 P4 Cu4 121.1(4) . .
C19 P4 Cu4 110.4(3) . .
C19A P4 Cu4 113.3(2) . .
C23 P4 Cu4 115.2(4) . .
C23A P4 Cu4 121.0(2) . .
C21A P4 Cu4 119.5(2) . .
C2 C1 P1 104.9(8) . .
C2A C1A P1 110.4(12) . .
C4 C3 P1 105.7(10) . .
C4A C3A P1 113.4(10) . .
C6 C5 P1 111.3(6) . .
C6A C5A P1 109.5(12) . .
C8 C7 P2 107.3(14) . .
C8A C7A P2 113.7(9) . .
C10A C9A P2 110.2(8) . .
C10 C9 P2 114.7(8) . .
C12 C11 P2 105.7(13) . .
C12A C11A P2 108.9(6) . .
C14 C13 P3 107.3(6) . .
C14A C13 P3 115.3(5) . .
C16 C15 P3 114.7(5) . .
C18 C17 P3 119.0(4) . .
C20 C19 P4 110.9(8) . .
C20A C19A P4 109.1(6) . .
C22 C21 P4 112.5(7) . .
C22A C21A P4 104.2(6) . .
C24 C23 P4 105.6(8) . .
C24A C23A P4 108.0(5) . .

loop_
_geom_bond_atom_site_label_1
_geom_bond_atom_site_label_2
_geom_bond_distance
_geom_bond_site_symmetry_2
Cu1 S1 2.2726(9) .
Cu1 P1 2.2780(12) .
Cu1 S2 2.3824(9) .
Cu1 Cu5 2.6198(6) .
Cu1 Cu6 2.7153(6) .
Cu1 Cu4 2.8418(6) .
Cu1 Cu2 2.8615(6) .
Cu2 S1 2.2712(9) .
Cu2 P2 2.2772(11) .
Cu2 S3 2.3889(9) .
Cu2 Cu6 2.6294(6) 2_665
Cu2 Cu5 2.6856(6) .
Cu2 Cu3 2.8948(6) .
Cu3 S1 2.2645(10) .
Cu3 P3 2.2767(9) .
Cu3 S2 2.4009(10) 2_665
Cu3 Cu5 2.6207(6) 2_665
Cu3 Cu6 2.6925(6) 2_665
Cu3 Cu4 2.8219(6) .
Cu4 P4 2.2752(9) .
Cu4 S1 2.2811(9) .
Cu4 S3 2.3859(10) 2_665
Cu4 Cu6 2.6170(6) .
Cu4 Cu5 2.6793(6) 2_665
Cu5 S3 2.1518(11) .
Cu5 S2 2.1770(11) .
Cu5 Cu3 2.6206(6) 2_665
Cu5 Cu4 2.6792(6) 2_665
Cu5 Cu6 2.9061(7) 2_665
Cu5 Cu6 2.9161(7) .
Cu6 S2 2.1472(11) .
Cu6 S3 2.1773(11) 2_665
Cu6 Cu2 2.6294(6) 2_665
Cu6 Cu3 2.6925(6) 2_665
Cu6 Cu5 2.9061(7) 2_665
S2 Cu3 2.4008(10) 2_665
S3 Cu6 2.1773(11) 2_665
S3 Cu4 2.3858(10) 2_665
P1 C5A 1.699(18) .
P1 C3 1.741(13) .
P1 C1 1.781(10) .
P1 C5 1.880(8) .
P1 C1A 1.93(2) .
P1 C3A 1.982(14) .
P2 C9A 1.771(11) .
P2 C7 1.78(2) .
P2 C7B 1.81(2) .
P2 C11A 1.835(8) .
P2 C9 1.850(12) .
P2 C7A 1.924(13) .
P2 C11 1.950(17) .
P3 C13 1.787(5) .
P3 C17 1.810(5) .
P3 C15 1.915(6) .
P4 C21 1.765(11) .
P4 C19 1.817(11) .
P4 C19A 1.825(8) .
P4 C23 1.851(12) .
P4 C23A 1.864(7) .
P4 C21A 1.872(7) .
C1 C2 1.602(16) .
C1A C2A 1.60(2) .
C3 C4 1.55(2) .
C3A C4A 1.50(2) .
C5 C6 1.633(13) .
C5A C6A 1.57(2) .
C7 C8 1.53(2) .
C7A C8A 1.588(18) .
C9A C10A 1.585(17) .
C9 C10 1.548(15) .
C11 C12 1.53(3) .
C11A C12A 1.582(14) .
C13 C14 1.456(13) .
C13 C14A 1.620(12) .
C15 C16 1.395(10) .
C17 C18 1.525(7) .
C19 C20 1.520(17) .
C19A C20A 1.650(13) .
C21 C22 1.633(15) .
C21A C22A 1.643(13) .
C23 C24 1.674(16) .
C23A C24A 1.647(12) .
